data_4123550
loop_
_publ_author_name
'Yin, Guoyin'
'Kalvet, Indrek'
'Englert, Ulli'
'Schoenebeck, Franziska'

_publ_section_title
;
 Fundamental Studies and Development of Nickel-Catalyzed
 Trifluoromethylthiolation of Aryl Chlorides: Active Catalytic Species and
 Key Roles of Ligand and Traceless MeCN Additive Revealed.
;
_journal_issue 12
_journal_name_full 'Journal of the American Chemical Society'
_journal_page_first 4164
_journal_page_last 4172
_journal_paper_doi 10.1021/jacs.5b00538
_journal_volume 137
_journal_year 2015
_chemical_formula_moiety 'C34 H28 Cl Fe Ni P2, C6 H6'
_chemical_formula_sum 'C40 H34 Cl Fe Ni P2'
_chemical_formula_weight 726.62
_chemical_name_common 'IK_N237 = u14_18'
_chemical_name_systematic
;
 ?
;
_space_group_crystal_system triclinic
_space_group_IT_number 2
_space_group_name_Hall '-P 1'
_space_group_name_H-M_alt 'P -1'
_symmetry_space_group_name_Hall '-P 1'
_symmetry_space_group_name_H-M 'P -1'
_atom_sites_solution_hydrogens geom
_audit_creation_method SHELXL-2013
_cell_angle_alpha 96.424(2)
_cell_angle_beta 104.691(2)
_cell_angle_gamma 104.454(2)
_cell_formula_units_Z 2
_cell_length_a 9.5468(10)
_cell_length_b 10.9875(12)
_cell_length_c 17.402(2)
_cell_measurement_reflns_used 4168
_cell_measurement_temperature 100(2)
_cell_measurement_theta_max 25.68
_cell_measurement_theta_min 2.27
_cell_volume 1679.7(3)
_computing_cell_refinement 'SAINT (Bruker, 2009)'
_computing_data_collection 'SMART (Bruker, 2002)'
_computing_data_reduction 'SAINT (Bruker, 2009)'
_computing_molecular_graphics 'PLATON (Spek, 2009)'
_computing_publication_material 'SHELXL-2013 (Sheldrick, 2013)'
_computing_structure_refinement 'SHELXL-2013 (Sheldrick, 2013)'
_computing_structure_solution 'SHELXS97 (Sheldrick, 2008)'
_diffrn_ambient_temperature 100(2)
_diffrn_measured_fraction_theta_full 0.999
_diffrn_measured_fraction_theta_max 0.998
_diffrn_measurement_device_type 'Bruker APEX CCD area detector'
_diffrn_measurement_method '\w scans'
_diffrn_radiation_monochromator 'multilayer optics'
_diffrn_radiation_source 'Incoatec microsource'
_diffrn_radiation_type MoK\a
_diffrn_radiation_wavelength 0.71073
_diffrn_reflns_av_R_equivalents 0.0607
_diffrn_reflns_av_unetI/netI 0.0472
_diffrn_reflns_Laue_measured_fraction_full 0.999
_diffrn_reflns_Laue_measured_fraction_max 0.998
_diffrn_reflns_limit_h_max 11
_diffrn_reflns_limit_h_min -11
_diffrn_reflns_limit_k_max 13
_diffrn_reflns_limit_k_min -13
_diffrn_reflns_limit_l_max 21
_diffrn_reflns_limit_l_min -21
_diffrn_reflns_number 30819
_diffrn_reflns_point_group_measured_fraction_full 0.999
_diffrn_reflns_point_group_measured_fraction_max 0.998
_diffrn_reflns_theta_full 25.242
_diffrn_reflns_theta_max 26.453
_diffrn_reflns_theta_min 2.273
_exptl_absorpt_coefficient_mu 1.195
_exptl_absorpt_correction_T_max 0.745
_exptl_absorpt_correction_T_min 0.639
_exptl_absorpt_correction_type multi-scan
_exptl_absorpt_process_details SADABS
_exptl_crystal_colour orange
_exptl_crystal_density_diffrn 1.437
_exptl_crystal_description 'rod-shaped fragment'
_exptl_crystal_F_000 750
_exptl_crystal_size_max 0.240
_exptl_crystal_size_mid 0.150
_exptl_crystal_size_min 0.100
_refine_diff_density_max 0.490
_refine_diff_density_min -0.315
_refine_diff_density_rms 0.076
_refine_ls_extinction_method none
_refine_ls_goodness_of_fit_ref 1.092
_refine_ls_hydrogen_treatment constr
_refine_ls_matrix_type full
_refine_ls_number_parameters 406
_refine_ls_number_reflns 6906
_refine_ls_number_restraints 0
_refine_ls_restrained_S_all 1.092
_refine_ls_R_factor_all 0.0463
_refine_ls_R_factor_gt 0.0346
_refine_ls_shift/su_max 0.001
_refine_ls_shift/su_mean 0.000
_refine_ls_structure_factor_coef Fsqd
_refine_ls_weighting_details
;
 w=1/[\s^2^(Fo^2^)+(0.0300P)^2^+0.5000P]
 where P=(Fo^2^+2Fc^2^)/3
;
_refine_ls_weighting_scheme calc
_refine_ls_wR_factor_gt 0.0759
_refine_ls_wR_factor_ref 0.0812
_reflns_Friedel_coverage 0.000
_reflns_number_gt 5671
_reflns_number_total 6906
_reflns_threshold_expression 'I > 2\s(I)'
_cod_data_source_file ja5b00538_si_002.cif
_cod_data_source_block u14_18
_cod_database_code 4123550
_shelx_space_group_comment
;
The symmetry employed for this shelxl refinement is uniquely defined
by the following loop, which should always be used as a source of
symmetry information in preference to the above space-group names.
They are only intended as comments.
;
_shelx_estimated_absorpt_t_min 0.762
_shelx_estimated_absorpt_t_max 0.890
_shelxl_version_number 2013-2

loop_
_space_group_symop_operation_xyz
'x, y, z'
'-x, -y, -z'

loop_
_atom_site_label
_atom_site_type_symbol
_atom_site_fract_x
_atom_site_fract_y
_atom_site_fract_z
_atom_site_U_iso_or_equiv
_atom_site_adp_type
_atom_site_occupancy
_atom_site_site_symmetry_order
_atom_site_calc_flag
_atom_site_refinement_flags_posn
_atom_site_refinement_flags_adp
Ni1 Ni 0.06816(3) 0.75967(3) 0.31581(2) 0.01380(8) Uani 1 1 d . .
Fe1 Fe 0.44656(4) 1.00248(3) 0.27508(2) 0.01295(9) Uani 1 1 d . .
Cl1 Cl -0.13082(7) 0.64832(6) 0.34141(4) 0.02355(15) Uani 1 1 d . .
P1 P 0.07329(7) 0.92612(5) 0.25522(3) 0.01334(13) Uani 1 1 d . .
P2 P 0.29686(7) 0.73565(5) 0.34002(3) 0.01311(13) Uani 1 1 d . .
C1 C 0.2294(3) 0.9930(2) 0.21779(13) 0.0143(5) Uani 1 1 d . .
C2 C 0.4538(3) 0.8729(2) 0.34860(13) 0.0141(5) Uani 1 1 d . .
C3 C 0.3601(3) 0.6808(2) 0.43457(13) 0.0148(5) Uani 1 1 d . .
C4 C 0.2502(3) 0.6081(2) 0.46412(14) 0.0185(5) Uani 1 1 d . .
H4 H 0.1463 0.5868 0.4344 0.022 Uiso 1 1 calc R U
C5 C 0.2921(3) 0.5668(2) 0.53664(14) 0.0240(6) Uani 1 1 d . .
H5 H 0.2172 0.5171 0.5565 0.029 Uiso 1 1 calc R U
C6 C 0.4435(3) 0.5984(2) 0.57997(14) 0.0232(6) Uani 1 1 d . .
H6 H 0.4722 0.5707 0.6299 0.028 Uiso 1 1 calc R U
C7 C 0.5535(3) 0.6700(2) 0.55110(15) 0.0222(6) Uani 1 1 d . .
H7 H 0.6572 0.6909 0.5810 0.027 Uiso 1 1 calc R U
C8 C 0.5119(3) 0.7111(2) 0.47839(14) 0.0178(5) Uani 1 1 d . .
H8 H 0.5873 0.7601 0.4585 0.021 Uiso 1 1 calc R U
C9 C 0.3081(3) 0.6130(2) 0.26361(13) 0.0138(5) Uani 1 1 d . .
C10 C 0.4400(3) 0.5783(2) 0.26613(14) 0.0174(5) Uani 1 1 d . .
H10 H 0.5309 0.6218 0.3077 0.021 Uiso 1 1 calc R U
C11 C 0.4383(3) 0.4803(2) 0.20797(15) 0.0221(6) Uani 1 1 d . .
H11 H 0.5286 0.4579 0.2093 0.027 Uiso 1 1 calc R U
C12 C 0.3055(3) 0.4148(2) 0.14796(15) 0.0266(6) Uani 1 1 d . .
H12 H 0.3047 0.3470 0.1087 0.032 Uiso 1 1 calc R U
C13 C 0.1745(3) 0.4480(2) 0.14523(15) 0.0273(6) Uani 1 1 d . .
H13 H 0.0835 0.4030 0.1041 0.033 Uiso 1 1 calc R U
C14 C 0.1756(3) 0.5472(2) 0.20260(14) 0.0207(5) Uani 1 1 d . .
H14 H 0.0853 0.5703 0.2002 0.025 Uiso 1 1 calc R U
C15 C 0.4719(3) 0.9961(2) 0.39409(13) 0.0152(5) Uani 1 1 d . .
H15 H 0.4073 1.0157 0.4241 0.018 Uiso 1 1 calc R U
C16 C 0.6023(3) 1.0830(2) 0.38658(14) 0.0179(5) Uani 1 1 d . .
H16 H 0.6405 1.1712 0.4107 0.021 Uiso 1 1 calc R U
C17 C 0.6663(3) 1.0166(2) 0.33722(14) 0.0196(5) Uani 1 1 d . .
H17 H 0.7547 1.0524 0.3223 0.024 Uiso 1 1 calc R U
C18 C 0.5759(3) 0.8870(2) 0.31371(14) 0.0166(5) Uani 1 1 d . .
H18 H 0.5935 0.8211 0.2805 0.020 Uiso 1 1 calc R U
C19 C 0.3236(3) 1.1223(2) 0.23317(14) 0.0164(5) Uani 1 1 d . .
H19 H 0.3117 1.1938 0.2642 0.020 Uiso 1 1 calc R U
C20 C 0.4376(3) 1.1251(2) 0.19413(14) 0.0192(5) Uani 1 1 d . .
H20 H 0.5155 1.1989 0.1948 0.023 Uiso 1 1 calc R U
C21 C 0.4155(3) 0.9994(2) 0.15391(14) 0.0190(5) Uani 1 1 d . .
H21 H 0.4755 0.9744 0.1226 0.023 Uiso 1 1 calc R U
C22 C 0.2886(3) 0.9173(2) 0.16839(13) 0.0162(5) Uani 1 1 d . .
H22 H 0.2492 0.8277 0.1488 0.019 Uiso 1 1 calc R U
C23 C -0.0897(3) 0.8941(2) 0.16561(13) 0.0148(5) Uani 1 1 d . .
C24 C -0.0841(3) 0.9428(2) 0.09572(14) 0.0207(5) Uani 1 1 d . .
H24 H 0.0075 0.9998 0.0939 0.025 Uiso 1 1 calc R U
C25 C -0.2104(3) 0.9094(2) 0.02873(15) 0.0236(6) Uani 1 1 d . .
H25 H -0.2044 0.9426 -0.0188 0.028 Uiso 1 1 calc R U
C26 C -0.3451(3) 0.8278(2) 0.03072(15) 0.0232(6) Uani 1 1 d . .
H26 H -0.4317 0.8051 -0.0152 0.028 Uiso 1 1 calc R U
C27 C -0.3529(3) 0.7794(2) 0.10009(15) 0.0229(6) Uani 1 1 d . .
H27 H -0.4453 0.7239 0.1019 0.027 Uiso 1 1 calc R U
C28 C -0.2262(3) 0.8117(2) 0.16680(14) 0.0199(5) Uani 1 1 d . .
H28 H -0.2324 0.7773 0.2140 0.024 Uiso 1 1 calc R U
C29 C 0.0608(3) 1.0630(2) 0.32026(13) 0.0148(5) Uani 1 1 d . .
C30 C 0.0782(3) 1.0578(2) 0.40161(14) 0.0194(5) Uani 1 1 d . .
H30 H 0.0998 0.9857 0.4219 0.023 Uiso 1 1 calc R U
C31 C 0.0645(3) 1.1569(2) 0.45343(15) 0.0241(6) Uani 1 1 d . .
H31 H 0.0762 1.1524 0.5088 0.029 Uiso 1 1 calc R U
C32 C 0.0336(3) 1.2623(2) 0.42407(15) 0.0240(6) Uani 1 1 d . .
H32 H 0.0228 1.3298 0.4592 0.029 Uiso 1 1 calc R U
C33 C 0.0185(3) 1.2694(2) 0.34372(15) 0.0235(6) Uani 1 1 d . .
H33 H -0.0013 1.3425 0.3240 0.028 Uiso 1 1 calc R U
C34 C 0.0320(3) 1.1702(2) 0.29151(15) 0.0188(5) Uani 1 1 d . .
H34 H 0.0216 1.1756 0.2363 0.023 Uiso 1 1 calc R U
C35 C 0.7633(3) 0.3541(3) 0.00363(16) 0.0283(6) Uani 1 1 d . .
H35 H 0.7620 0.3529 -0.0512 0.034 Uiso 1 1 calc R U
C36 C 0.7650(3) 0.4649(3) 0.05052(16) 0.0306(6) Uani 1 1 d . .
H36 H 0.7638 0.5395 0.0278 0.037 Uiso 1 1 calc R U
C37 C 0.7684(3) 0.4670(3) 0.13057(16) 0.0270(6) Uani 1 1 d . .
H37 H 0.7699 0.5431 0.1630 0.032 Uiso 1 1 calc R U
C38 C 0.7696(3) 0.3582(3) 0.16341(15) 0.0259(6) Uani 1 1 d . .
H38 H 0.7725 0.3599 0.2185 0.031 Uiso 1 1 calc R U
C39 C 0.7666(3) 0.2464(3) 0.11619(16) 0.0266(6) Uani 1 1 d . .
H39 H 0.7666 0.1715 0.1387 0.032 Uiso 1 1 calc R U
C40 C 0.7635(3) 0.2449(3) 0.03619(16) 0.0279(6) Uani 1 1 d . .
H40 H 0.7615 0.1688 0.0036 0.034 Uiso 1 1 calc R U

loop_
_atom_site_aniso_label
_atom_site_aniso_U_11
_atom_site_aniso_U_22
_atom_site_aniso_U_33
_atom_site_aniso_U_23
_atom_site_aniso_U_13
_atom_site_aniso_U_12
Ni1 0.01234(17) 0.01464(15) 0.01488(15) 0.00459(11) 0.00514(12) 0.00273(12)
Fe1 0.01193(19) 0.01288(16) 0.01410(17) 0.00322(12) 0.00435(14) 0.00286(13)
Cl1 0.0176(3) 0.0300(3) 0.0203(3) 0.0086(2) 0.0073(3) -0.0013(3)
P1 0.0116(3) 0.0151(3) 0.0131(3) 0.0034(2) 0.0035(2) 0.0034(2)
P2 0.0132(3) 0.0123(3) 0.0136(3) 0.0035(2) 0.0038(2) 0.0029(2)
C1 0.0144(13) 0.0171(11) 0.0133(11) 0.0065(9) 0.0045(10) 0.0061(10)
C2 0.0112(13) 0.0159(11) 0.0136(11) 0.0060(9) 0.0007(9) 0.0031(9)
C3 0.0182(14) 0.0127(11) 0.0132(11) 0.0017(9) 0.0047(10) 0.0043(10)
C4 0.0190(14) 0.0163(12) 0.0161(12) 0.0009(9) 0.0022(10) 0.0018(10)
C5 0.0350(17) 0.0167(12) 0.0185(12) 0.0055(10) 0.0087(12) 0.0026(11)
C6 0.0373(17) 0.0175(12) 0.0147(12) 0.0048(10) 0.0044(12) 0.0103(12)
C7 0.0252(15) 0.0214(13) 0.0197(12) 0.0012(10) 0.0022(11) 0.0120(11)
C8 0.0182(14) 0.0191(12) 0.0169(12) 0.0030(9) 0.0045(10) 0.0076(10)
C9 0.0177(13) 0.0113(11) 0.0135(11) 0.0048(9) 0.0054(10) 0.0042(9)
C10 0.0186(14) 0.0157(11) 0.0174(12) 0.0053(9) 0.0032(10) 0.0050(10)
C11 0.0262(16) 0.0205(13) 0.0256(13) 0.0077(10) 0.0114(12) 0.0118(11)
C12 0.0427(19) 0.0188(13) 0.0216(13) 0.0024(10) 0.0135(13) 0.0108(12)
C13 0.0276(17) 0.0240(13) 0.0207(13) -0.0028(10) 0.0007(12) 0.0000(12)
C14 0.0181(14) 0.0214(12) 0.0209(12) 0.0038(10) 0.0043(11) 0.0038(11)
C15 0.0167(13) 0.0159(11) 0.0119(11) 0.0028(9) 0.0012(10) 0.0055(10)
C16 0.0134(13) 0.0156(11) 0.0193(12) 0.0033(9) -0.0019(10) 0.0014(10)
C17 0.0132(14) 0.0208(12) 0.0243(13) 0.0076(10) 0.0042(11) 0.0038(10)
C18 0.0142(13) 0.0179(12) 0.0206(12) 0.0062(9) 0.0054(10) 0.0082(10)
C19 0.0173(14) 0.0173(12) 0.0172(11) 0.0075(9) 0.0053(10) 0.0071(10)
C20 0.0156(14) 0.0226(12) 0.0215(12) 0.0115(10) 0.0075(11) 0.0038(10)
C21 0.0193(14) 0.0259(13) 0.0143(11) 0.0063(10) 0.0079(10) 0.0068(11)
C22 0.0167(13) 0.0169(11) 0.0123(11) 0.0001(9) 0.0029(10) 0.0027(10)
C23 0.0145(13) 0.0169(11) 0.0136(11) 0.0003(9) 0.0031(10) 0.0075(10)
C24 0.0172(14) 0.0245(13) 0.0201(12) 0.0053(10) 0.0063(11) 0.0042(11)
C25 0.0242(16) 0.0330(14) 0.0169(12) 0.0089(11) 0.0058(11) 0.0128(12)
C26 0.0182(15) 0.0307(14) 0.0172(12) -0.0009(10) -0.0028(11) 0.0114(11)
C27 0.0147(14) 0.0261(13) 0.0252(13) 0.0032(10) 0.0042(11) 0.0035(11)
C28 0.0204(15) 0.0243(13) 0.0168(12) 0.0045(10) 0.0066(11) 0.0082(11)
C29 0.0085(12) 0.0178(11) 0.0155(11) 0.0004(9) 0.0035(10) 0.0006(9)
C30 0.0161(14) 0.0208(12) 0.0192(12) 0.0047(10) 0.0042(10) 0.0022(10)
C31 0.0206(15) 0.0293(14) 0.0179(12) -0.0018(10) 0.0083(11) -0.0009(11)
C32 0.0167(14) 0.0224(13) 0.0281(14) -0.0078(11) 0.0080(11) 0.0008(11)
C33 0.0166(14) 0.0195(13) 0.0309(14) 0.0022(10) 0.0028(12) 0.0043(11)
C34 0.0132(13) 0.0207(12) 0.0200(12) 0.0021(10) 0.0037(10) 0.0023(10)
C35 0.0268(16) 0.0330(15) 0.0207(13) 0.0011(11) 0.0039(12) 0.0055(12)
C36 0.0311(17) 0.0304(15) 0.0292(15) 0.0070(12) 0.0073(13) 0.0081(13)
C37 0.0206(15) 0.0290(14) 0.0283(14) -0.0018(11) 0.0055(12) 0.0068(12)
C38 0.0154(15) 0.0385(16) 0.0203(13) 0.0043(11) 0.0047(11) 0.0026(12)
C39 0.0141(14) 0.0302(14) 0.0318(15) 0.0070(12) 0.0026(12) 0.0039(11)
C40 0.0227(16) 0.0274(14) 0.0279(14) -0.0017(11) 0.0016(12) 0.0062(12)

loop_
_atom_type_symbol
_atom_type_description
_atom_type_scat_dispersion_real
_atom_type_scat_dispersion_imag
_atom_type_scat_source
C C 0.0033 0.0016 'International Tables Vol C Tables 4.2.6.8 and 6.1.1.4'
H H 0.0000 0.0000 'International Tables Vol C Tables 4.2.6.8 and 6.1.1.4'
Cl Cl 0.1484 0.1585 'International Tables Vol C Tables 4.2.6.8 and 6.1.1.4'
Fe Fe 0.3463 0.8444 'International Tables Vol C Tables 4.2.6.8 and 6.1.1.4'
Ni Ni 0.3393 1.1124 'International Tables Vol C Tables 4.2.6.8 and 6.1.1.4'
P P 0.1023 0.0942 'International Tables Vol C Tables 4.2.6.8 and 6.1.1.4'

loop_
_geom_angle_atom_site_label_1
_geom_angle_atom_site_label_2
_geom_angle_atom_site_label_3
_geom_angle
Cl1 Ni1 P2 129.96(3)
Cl1 Ni1 P1 123.90(3)
P2 Ni1 P1 106.13(3)
C2 Fe1 C22 108.67(9)
C2 Fe1 C1 110.84(9)
C22 Fe1 C1 41.60(9)
C2 Fe1 C18 41.26(9)
C22 Fe1 C18 110.91(9)
C1 Fe1 C18 140.56(9)
C2 Fe1 C15 41.49(9)
C22 Fe1 C15 136.98(9)
C1 Fe1 C15 110.15(9)
C18 Fe1 C15 68.93(9)
C2 Fe1 C19 141.54(9)
C22 Fe1 C19 69.05(9)
C1 Fe1 C19 41.13(9)
C18 Fe1 C19 177.20(9)
C15 Fe1 C19 113.13(9)
C2 Fe1 C21 135.90(9)
C22 Fe1 C21 40.71(9)
C1 Fe1 C21 69.11(9)
C18 Fe1 C21 109.77(10)
C15 Fe1 C21 177.14(9)
C19 Fe1 C21 68.26(9)
C2 Fe1 C20 176.27(9)
C22 Fe1 C20 68.48(9)
C1 Fe1 C20 68.82(9)
C18 Fe1 C20 136.82(10)
C15 Fe1 C20 142.24(9)
C19 Fe1 C20 40.41(9)
C21 Fe1 C20 40.37(9)
C2 Fe1 C17 68.85(9)
C22 Fe1 C17 140.70(10)
C1 Fe1 C17 177.70(9)
C18 Fe1 C17 40.57(9)
C15 Fe1 C17 68.03(10)
C19 Fe1 C17 137.85(9)
C21 Fe1 C17 112.78(10)
C20 Fe1 C17 111.64(10)
C2 Fe1 C16 68.84(9)
C22 Fe1 C16 177.26(9)
C1 Fe1 C16 137.66(9)
C18 Fe1 C16 68.12(9)
C15 Fe1 C16 40.34(9)
C19 Fe1 C16 112.05(9)
C21 Fe1 C16 141.93(10)
C20 Fe1 C16 114.05(10)
C17 Fe1 C16 40.04(9)
C1 P1 C29 103.69(10)
C1 P1 C23 102.45(11)
C29 P1 C23 104.35(10)
C1 P1 Ni1 120.92(8)
C29 P1 Ni1 111.66(8)
C23 P1 Ni1 112.12(8)
C2 P2 C3 101.85(10)
C2 P2 C9 105.09(11)
C3 P2 C9 103.40(10)
C2 P2 Ni1 118.63(8)
C3 P2 Ni1 114.05(8)
C9 P2 Ni1 112.18(8)
C19 C1 C22 106.9(2)
C19 C1 P1 129.64(17)
C22 C1 P1 123.39(17)
C19 C1 Fe1 70.10(13)
C22 C1 Fe1 68.84(13)
P1 C1 Fe1 122.98(11)
C18 C2 C15 107.0(2)
C18 C2 P2 130.71(18)
C15 C2 P2 122.30(18)
C18 C2 Fe1 69.89(13)
C15 C2 Fe1 69.79(12)
P2 C2 Fe1 123.82(12)
C8 C3 C4 119.5(2)
C8 C3 P2 122.51(18)
C4 C3 P2 118.00(18)
C5 C4 C3 120.2(2)
C5 C4 H4 119.9
C3 C4 H4 119.9
C6 C5 C4 119.7(2)
C6 C5 H5 120.1
C4 C5 H5 120.1
C7 C6 C5 120.5(2)
C7 C6 H6 119.7
C5 C6 H6 119.7
C6 C7 C8 119.9(2)
C6 C7 H7 120.1
C8 C7 H7 120.1
C7 C8 C3 120.2(2)
C7 C8 H8 119.9
C3 C8 H8 119.9
C14 C9 C10 119.1(2)
C14 C9 P2 117.56(18)
C10 C9 P2 123.25(17)
C11 C10 C9 120.0(2)
C11 C10 H10 120.0
C9 C10 H10 120.0
C12 C11 C10 120.4(2)
C12 C11 H11 119.8
C10 C11 H11 119.8
C13 C12 C11 120.0(2)
C13 C12 H12 120.0
C11 C12 H12 120.0
C12 C13 C14 120.0(2)
C12 C13 H13 120.0
C14 C13 H13 120.0
C13 C14 C9 120.5(2)
C13 C14 H14 119.8
C9 C14 H14 119.8
C16 C15 C2 108.2(2)
C16 C15 Fe1 70.90(13)
C2 C15 Fe1 68.72(12)
C16 C15 H15 125.9
C2 C15 H15 125.9
Fe1 C15 H15 126.0
C17 C16 C15 108.4(2)
C17 C16 Fe1 69.88(14)
C15 C16 Fe1 68.75(13)
C17 C16 H16 125.8
C15 C16 H16 125.8
Fe1 C16 H16 127.1
C16 C17 C18 108.3(2)
C16 C17 Fe1 70.08(14)
C18 C17 Fe1 68.73(14)
C16 C17 H17 125.9
C18 C17 H17 125.9
Fe1 C17 H17 126.9
C17 C18 C2 108.2(2)
C17 C18 Fe1 70.70(14)
C2 C18 Fe1 68.85(13)
C17 C18 H18 125.9
C2 C18 H18 125.9
Fe1 C18 H18 126.1
C20 C19 C1 108.3(2)
C20 C19 Fe1 70.12(14)
C1 C19 Fe1 68.77(13)
C20 C19 H19 125.9
C1 C19 H19 125.9
Fe1 C19 H19 126.8
C19 C20 C21 108.4(2)
C19 C20 Fe1 69.48(13)
C21 C20 Fe1 69.51(13)
C19 C20 H20 125.8
C21 C20 H20 125.8
Fe1 C20 H20 126.8
C22 C21 C20 108.2(2)
C22 C21 Fe1 68.59(13)
C20 C21 Fe1 70.11(13)
C22 C21 H21 125.9
C20 C21 H21 125.9
Fe1 C21 H21 127.0
C21 C22 C1 108.3(2)
C21 C22 Fe1 70.70(13)
C1 C22 Fe1 69.56(13)
C21 C22 H22 125.9
C1 C22 H22 125.9
Fe1 C22 H22 125.5
C24 C23 C28 118.3(2)
C24 C23 P1 124.07(19)
C28 C23 P1 117.59(17)
C25 C24 C23 120.8(2)
C25 C24 H24 119.6
C23 C24 H24 119.6
C26 C25 C24 120.3(2)
C26 C25 H25 119.8
C24 C25 H25 119.8
C25 C26 C27 119.5(2)
C25 C26 H26 120.2
C27 C26 H26 120.2
C26 C27 C28 120.2(2)
C26 C27 H27 119.9
C28 C27 H27 119.9
C27 C28 C23 120.8(2)
C27 C28 H28 119.6
C23 C28 H28 119.6
C34 C29 C30 119.2(2)
C34 C29 P1 122.75(17)
C30 C29 P1 118.08(18)
C31 C30 C29 120.8(2)
C31 C30 H30 119.6
C29 C30 H30 119.6
C32 C31 C30 119.7(2)
C32 C31 H31 120.1
C30 C31 H31 120.1
C33 C32 C31 120.0(2)
C33 C32 H32 120.0
C31 C32 H32 120.0
C32 C33 C34 120.4(2)
C32 C33 H33 119.8
C34 C33 H33 119.8
C29 C34 C33 119.9(2)
C29 C34 H34 120.0
C33 C34 H34 120.0
C36 C35 C40 120.3(2)
C36 C35 H35 119.9
C40 C35 H35 119.9
C35 C36 C37 119.8(3)
C35 C36 H36 120.1
C37 C36 H36 120.1
C36 C37 C38 120.0(2)
C36 C37 H37 120.0
C38 C37 H37 120.0
C37 C38 C39 120.3(2)
C37 C38 H38 119.9
C39 C38 H38 119.9
C40 C39 C38 119.5(3)
C40 C39 H39 120.2
C38 C39 H39 120.2
C39 C40 C35 120.1(2)
C39 C40 H40 120.0
C35 C40 H40 120.0

loop_
_geom_bond_atom_site_label_1
_geom_bond_atom_site_label_2
_geom_bond_distance
Ni1 Cl1 2.1668(7)
Ni1 P2 2.2046(7)
Ni1 P1 2.2072(7)
Fe1 C2 2.020(2)
Fe1 C22 2.021(2)
Fe1 C1 2.030(2)
Fe1 C18 2.034(2)
Fe1 C15 2.035(2)
Fe1 C19 2.048(2)
Fe1 C21 2.049(2)
Fe1 C20 2.057(2)
Fe1 C17 2.060(3)
Fe1 C16 2.063(2)
P1 C1 1.800(2)
P1 C29 1.826(2)
P1 C23 1.830(2)
P2 C2 1.802(2)
P2 C3 1.826(2)
P2 C9 1.828(2)
C1 C19 1.433(3)
C1 C22 1.439(3)
C2 C18 1.429(3)
C2 C15 1.436(3)
C3 C8 1.391(3)
C3 C4 1.397(3)
C4 C5 1.386(3)
C4 H4 0.9500
C5 C6 1.385(4)
C5 H5 0.9500
C6 C7 1.384(4)
C6 H6 0.9500
C7 C8 1.388(3)
C7 H7 0.9500
C8 H8 0.9500
C9 C14 1.393(3)
C9 C10 1.395(3)
C10 C11 1.387(3)
C10 H10 0.9500
C11 C12 1.386(4)
C11 H11 0.9500
C12 C13 1.378(4)
C12 H12 0.9500
C13 C14 1.390(3)
C13 H13 0.9500
C14 H14 0.9500
C15 C16 1.413(3)
C15 H15 0.9500
C16 C17 1.412(3)
C16 H16 0.9500
C17 C18 1.420(3)
C17 H17 0.9500
C18 H18 0.9500
C19 C20 1.418(3)
C19 H19 0.9500
C20 C21 1.417(3)
C20 H20 0.9500
C21 C22 1.416(3)
C21 H21 0.9500
C22 H22 0.9500
C23 C24 1.390(3)
C23 C28 1.396(3)
C24 C25 1.385(3)
C24 H24 0.9500
C25 C26 1.383(4)
C25 H25 0.9500
C26 C27 1.384(3)
C26 H26 0.9500
C27 C28 1.385(3)
C27 H27 0.9500
C28 H28 0.9500
C29 C34 1.391(3)
C29 C30 1.392(3)
C30 C31 1.388(3)
C30 H30 0.9500
C31 C32 1.384(4)
C31 H31 0.9500
C32 C33 1.382(4)
C32 H32 0.9500
C33 C34 1.393(3)
C33 H33 0.9500
C34 H34 0.9500
C35 C36 1.382(4)
C35 C40 1.383(4)
C35 H35 0.9500
C36 C37 1.382(4)
C36 H36 0.9500
C37 C38 1.383(4)
C37 H37 0.9500
C38 C39 1.389(4)
C38 H38 0.9500
C39 C40 1.383(4)
C39 H39 0.9500
C40 H40 0.9500
